data_2009160
loop_
_publ_author_name
' Ishida, Hiroyuki '
' Kashino, Setsuo '

_publ_section_title
;
 1:1 Complexes of chloranilic acid with pyrazine and morpholine: one-
 and two-dimensional hydrogen-bond networks
;
_journal_issue 11
_journal_name_full 'Acta Crystallographica Section C'
_journal_page_first 1923
_journal_page_last 1926
_journal_paper_doi 10.1107/S0108270199009841
_journal_volume 55
_journal_year 1999
_chemical_formula_moiety 'C4 H10 N O 1 +, C6 H Cl2 O4 1 -'
_chemical_formula_sum 'C10 H11 Cl2 N O5'
_chemical_formula_weight 296.11
_space_group_IT_number 2
_symmetry_cell_setting triclinic
_symmetry_space_group_name_Hall '-P 1'
_symmetry_space_group_name_H-M 'P -1'
_cell_angle_alpha 116.26(3)
_cell_angle_beta 113.55(3)
_cell_angle_gamma 92.65(3)
_cell_formula_units_Z 2
_cell_length_a 9.222(2)
_cell_length_b 9.241(4)
_cell_length_c 8.644(4)
_cell_measurement_reflns_used 25
_cell_measurement_temperature 300
_cell_measurement_theta_max 12.0
_cell_measurement_theta_min 11.4
_cell_volume 582.9(5)
_computing_cell_refinement 'MSC/AFC Diffractometer Control Software'
_computing_data_collection
;MSC/AFC Diffractometer Control Software (Molecular Structure Corporation,
 1990)
;
_computing_data_reduction 'TEXSAN (Molecular Structure Corporation, 1997)'
_computing_publication_material TEXSAN
_computing_structure_refinement TEXSAN
_computing_structure_solution
;
SIR92 (Altomare et al., 1993)
;
_diffrn_ambient_temperature 300
_diffrn_measurement_device 'Rigaku AFC5R'
_diffrn_measurement_method \w-2\q
_diffrn_radiation_monochromator graphite
_diffrn_radiation_source 'Rigaku rotating anode'
_diffrn_radiation_type 'Mo K\a'
_diffrn_radiation_wavelength 0.71073
_diffrn_reflns_av_R_equivalents 0.0118
_diffrn_reflns_av_sigmaI/netI 0.025
_diffrn_reflns_limit_h_max 11
_diffrn_reflns_limit_h_min 0
_diffrn_reflns_limit_k_max 11
_diffrn_reflns_limit_k_min -11
_diffrn_reflns_limit_l_max 10
_diffrn_reflns_limit_l_min -11
_diffrn_reflns_number 2832
_diffrn_reflns_reduction_process 'Lp corrections applied'
_diffrn_reflns_theta_max 27.49
_diffrn_reflns_theta_min 2.51
_diffrn_standards_decay_% 0.51
_diffrn_standards_interval_count 97
_diffrn_standards_number 3
_exptl_absorpt_coefficient_mu 0.569
_exptl_absorpt_correction_T_max 0.892
_exptl_absorpt_correction_T_min 0.833
_exptl_absorpt_correction_type '\y scans'
_exptl_absorpt_process_details '(North et al., 1968)'
_exptl_crystal_colour brown
_exptl_crystal_density_diffrn 1.687
_exptl_crystal_density_meas ?
_exptl_crystal_description prismatic
_exptl_crystal_F_000 304.00
_exptl_crystal_size_max 0.30
_exptl_crystal_size_mid 0.30
_exptl_crystal_size_min 0.20
_refine_diff_density_max 0.33
_refine_diff_density_min -0.28
_refine_ls_extinction_coef 7.3(5)\\times10^-6^
_refine_ls_extinction_method 'Zachariasen (1967)'
_refine_ls_goodness_of_fit_all 1.51
_refine_ls_goodness_of_fit_ref 1.51
_refine_ls_hydrogen_treatment mixed
_refine_ls_matrix_type full
_refine_ls_number_constraints 0
_refine_ls_number_parameters 210
_refine_ls_number_reflns 2666
_refine_ls_number_restraints 0
_refine_ls_R_factor_all 0.046
_refine_ls_R_factor_gt 0.045
_refine_ls_shift/su_max 0.001
_refine_ls_shift/su_mean 0.0001
_refine_ls_structure_factor_coef Fsqd
_refine_ls_weighting_details 'w = 1/[\s^2^(Fo) + 0.00027|Fo|^2^]'
_refine_ls_weighting_scheme sigma
_refine_ls_wR_factor_all 0.079
_refine_ls_wR_factor_ref 0.077
_reflns_number_gt 2298
_reflns_number_total 2666
_reflns_threshold_expression I>2.00\s(I)
_cod_data_source_file ob1016.cif
_cod_data_source_block 2
_cod_depositor_comments
;
The following automatic conversions were performed:

'_exptl_crystal_density_meas' value 'not measured' was changed to '?'
- the value is perceived as not measured.

Automatic conversion script
Id: cif_fix_values 3008 2015-01-20 13:52:24Z robertas 
;
_cod_original_cell_volume 582.9(6)
_cod_original_sg_symbol_H-M 'P -1       '
_cod_original_formula_sum 'C10 H11 Cl2 N O5 '
_cod_database_code 2009160

loop_
_symmetry_equiv_pos_as_xyz
'  +x,  +y,  +z'
'  -x,  -y,  -z'

loop_
_atom_site_label
_atom_site_fract_x
_atom_site_fract_y
_atom_site_fract_z
_atom_site_U_iso_or_equiv
_atom_site_adp_type
_atom_site_calc_flag
_atom_site_calc_attached_atom
_atom_site_refinement_flags
_atom_site_occupancy
Cl1 .67251(4) .70825(4) .76665(5) .03567(8) Uani d ? . 1.000
Cl2 .61634(4) .18295(4) -.00432(5) .04060(9) Uani d ? . 1.000
O1 .82570(10) .98350(10) 1.17680(10) .0324(2) Uani d ? . 1.000
O2 .91010(10) .76700(10) .62160(10) .0319(2) Uani d ? . 1.000
O3 .42100(10) .22830(10) -.34050(10) .0398(3) Uani d ? . 1.000
O4 .68490(10) .50670(10) .34360(10) .0322(2) Uani d ? . 1.000
O5 .91460(10) .26340(10) .82160(10) .0416(3) Uani d ? . 1.000
N .82060(10) .29160(10) .4836(2) .0333(3) Uani d ? . 1.000
C1 .90160(10) .98700(10) 1.0900(2) .0236(3) Uani d ? . 1.000
C2 .85110(10) .86680(10) .8888(2) .0248(3) Uani d ? . 1.000
C3 .94100(10) .87190(10) .7987(2) .0241(3) Uani d ? . 1.000
C4 .45800(10) .34950(10) -.1822(2) .0260(3) Uani d ? . 1.000
C5 .55470(10) .35820(10) .0021(2) .0264(3) Uani d ? . 1.000
C6 .59780(10) .49660(10) .1765(2) .0258(3) Uani d ? . 1.000
C7 .9542(2) .4230(2) .6780(2) .0356(4) Uani d ? . 1.000
C8 1.0330(2) .3434(2) .7981(2) .0392(4) Uani d ? . 1.000
C9 .7913(2) .1319(2) .6364(2) .0412(4) Uani d ? . 1.000
C10 .7007(2) .1974(2) .5046(2) .0384(4) Uani d ? . 1.000
H1A .806(4) .701(4) .540(5) .048 Uiso d ? S .500
H1B .715(4) .594(5) .408(6) .048 Uiso d ? S .500
H2 .760(2) .333(2) .407(3) .058(5) Uiso d ? . 1.000
H3 .858(2) .211(2) .410(2) .045(4) Uiso d ? . 1.000
H4 .904(2) .506(2) .738(2) .045(4) Uiso d ? . 1.000
H5 1.030(2) .474(2) .654(2) .045(4) Uiso d ? . 1.000
H6 1.117(2) .424(2) .922(3) .054(5) Uiso d ? . 1.000
H7 1.086(2) .257(2) .735(3) .055(5) Uiso d ? . 1.000
H8 .705(2) .080(2) .647(3) .050(5) Uiso d ? . 1.000
H9 .839(2) .051(2) .581(2) .045(4) Uiso d ? . 1.000
H10 .637(2) .261(2) .551(2) .055(5) Uiso d ? . 1.000
H11 .622(2) .100(2) .375(3) .053(5) Uiso d ? . 1.000

loop_
_atom_site_aniso_label
_atom_site_aniso_U_11
_atom_site_aniso_U_22
_atom_site_aniso_U_33
_atom_site_aniso_U_12
_atom_site_aniso_U_13
_atom_site_aniso_U_23
Cl1 .0303(2) .0345(2) .0307(2) -.00030(10) .01230(10) .01010(10)
Cl2 .0518(2) .0295(2) .0321(2) .01950(10) .0127(2) .01440(10)
O1 .0364(5) .0337(5) .0298(5) .0091(4) .0204(4) .0137(4)
O2 .0342(5) .0325(5) .0194(4) .0047(4) .0118(4) .0067(4)
O3 .0520(6) .0314(5) .0225(4) .0153(4) .0118(4) .0076(4)
O4 .0383(5) .0261(4) .0210(4) .0067(4) .0056(4) .0109(4)
O5 .0474(6) .0481(6) .0296(5) .0072(5) .0144(4) .0235(5)
N .0443(6) .0381(6) .0283(6) .0214(5) .0203(5) .0213(5)
C1 .0265(5) .0244(5) .0234(6) .0117(4) .0120(5) .0140(5)
C2 .0245(5) .0240(5) .0226(5) .0058(4) .0089(4) .0112(5)
C3 .0275(6) .0236(5) .0202(5) .0092(4) .0094(4) .0116(4)
C4 .0256(5) .0244(6) .0231(6) .0057(4) .0107(5) .0090(5)
C5 .0287(6) .0230(5) .0251(6) .0092(4) .0107(5) .0117(5)
C6 .0237(5) .0258(6) .0245(6) .0045(4) .0097(5) .0116(5)
C7 .0428(7) .0327(7) .0379(7) .0114(6) .0226(6) .0196(6)
C8 .0357(7) .0453(8) .0340(7) .0087(6) .0122(6) .0218(7)
C9 .0487(8) .0346(7) .0396(8) .0064(6) .0177(7) .0211(6)
C10 .0357(7) .0404(8) .0343(7) .0090(6) .0123(6) .0189(6)

loop_
_atom_type_symbol
_atom_type_scat_dispersion_real
_atom_type_scat_dispersion_imag
_atom_type_scat_source
C 0.002 0.002
;International Tables for Crystallography
(Vol. C)
;
H 0.000 0.000
;International Tables for Crystallography
(Vol. C)
;
N 0.004 0.003
;International Tables for Crystallography
(Vol. C)
;
O 0.008 0.006
;International Tables for Crystallography
(Vol. C)
;
Cl 0.132 0.159
;International Tables for Crystallography
(Vol. C)
;

loop_
_geom_angle_atom_site_label_1
_geom_angle_atom_site_label_2
_geom_angle_atom_site_label_3
_geom_angle_site_symmetry_2
_geom_angle_site_symmetry_3
_geom_angle
_geom_angle_publ_flag
Cl1 C2 C1 . . 117.00(10) no
Cl1 C2 C3 . . 120.70(10) no
Cl2 C5 C4 . . 117.60(10) no
Cl2 C5 C6 . . 119.60(10) no
O1 C1 C2 . . 124.00(10) no
O1 C1 C3 . 2_777 118.00(10) no
O2 C3 C1 . 2_777 113.00(10) no
O2 C3 C2 . . 127.30(10) no
O3 C4 C5 . . 124.10(10) no
O3 C4 C6 . 2_665 118.30(10) no
O4 C6 C4 . 2_665 116.80(10) no
O4 C6 C5 . . 123.60(10) no
C1 C2 C3 . . 122.30(10) no
C1 C3 C2 2_777 2_777 119.60(10) no
C2 C1 C3 . 2_777 118.00(10) no
C3 O2 H1A . . 116(3) no
C4 C5 C6 . . 122.80(10) no
C4 C6 C5 2_665 2_665 119.60(10) no
C5 C4 C6 . 2_665 117.60(10) no
C6 O4 H1B . . 102(4) no
O5 C8 C7 . . 110.50(10) yes
O5 C8 H6 . . 109.0(10) no
O5 C8 H7 . . 109.0(10) no
O5 C9 C10 . . 111.6(2) yes
O5 C9 H8 . . 112.0(10) no
O5 C9 H9 . . 109.0(10) no
N C7 C8 . . 109.20(10) yes
N C7 H4 . . 107.0(10) no
N C7 H5 . . 107.0(10) no
N C10 C9 . . 109.30(10) yes
N C10 H10 . . 113.0(10) no
N C10 H11 . . 110.0(10) no
C7 N C10 . . 111.10(10) yes
C7 N H2 . . 114.0(10) no
C7 N H3 . . 113.0(10) no
C7 C8 H6 . . 111.0(10) no
C7 C8 H7 . . 111.0(10) no
C8 O5 C9 . . 110.10(10) yes
C8 C7 H4 . . 112.0(10) no
C8 C7 H5 . . 113.0(10) no
C9 C10 H10 . . 110.0(10) no
C9 C10 H11 . . 108.0(10) no
C10 N H2 . . 106.0(10) no
C10 N H3 . . 105.0(10) no
C10 C9 H8 . . 103.0(10) no
C10 C9 H9 . . 112.0(10) no
H2 N H3 . . 106(2) no
H4 C7 H5 . . 109(2) no
H6 C8 H7 . . 106(2) no
H8 C9 H9 . . 110(2) no
H10 C10 H11 . . 106(2) no

loop_
_geom_bond_atom_site_label_1
_geom_bond_atom_site_label_2
_geom_bond_site_symmetry_1
_geom_bond_site_symmetry_2
_geom_bond_distance
_geom_bond_publ_flag
Cl1 C2 . . 1.730(2) yes
Cl2 C5 . . 1.726(2) yes
O1 C1 . . 1.222(2) yes
O2 C3 . . 1.295(2) yes
O2 H1A . . .90(4) no
O3 C4 . . 1.216(2) yes
O4 C6 . . 1.299(2) yes
O4 H1B . . .70(5) no
C1 C2 . . 1.439(2) yes
C1 C3 . 2_777 1.527(2) yes
C2 C3 . . 1.357(2) yes
C4 C5 . . 1.444(2) yes
C4 C6 . 2_665 1.522(2) yes
C5 C6 . . 1.355(2) yes
O5 C8 . . 1.420(2) yes
O5 C9 . . 1.424(2) yes
N C7 . . 1.489(2) yes
N C10 . . 1.492(2) yes
N H2 . . .91(2) no
N H3 . . .93(2) no
C7 C8 . . 1.507(2) yes
C7 H4 . . .97(2) no
C7 H5 . . .96(2) no
C8 H6 . . .94(2) no
C8 H7 . . 1.02(2) no
C9 C10 . . 1.504(2) yes
C9 H8 . . .97(2) no
C9 H9 . . .93(2) no
C10 H10 . . .93(2) no
C10 H11 . . .99(2) no

loop_
_geom_contact_atom_site_label_1
_geom_contact_atom_site_label_2
_geom_contact_distance
_geom_contact_site_symmetry_2
_geom_contact_publ_flag
O1 N 2.928(2) 1_566 no
O2 O4 2.512(2) . no
O2 N 2.964(2) 2_766 no
O2 O3 3.067(2) 2_665 no
O4 N 2.851(2) . no

loop_
_geom_hbond_atom_site_label_D
_geom_hbond_atom_site_label_H
_geom_hbond_atom_site_label_A
_geom_hbond_site_symmetry_A
_geom_hbond_distance_DH
_geom_hbond_distance_HA
_geom_hbond_distance_DA
_geom_hbond_angle_DHA
_geom_hbond_publ_flag
O2 H1A O4 . 0.90(4) 1.72(5) 2.512(2) 145(4) yes
O2 H1A O3 2_665 0.90(4) 2.45(5) 3.067(2) 126(3) yes
O4 H1B O2 . 0.70(5) 1.92(5) 2.512(2) 142(5) yes
O4 H1B O3 2_665 0.70(5) 2.25(5) 2.686(2) 122(4) yes
N H2 O4 . 0.91(2) 1.99(2) 2.851(2) 157(2) yes
N H3 O1 1_544 0.93(2) 2.07(2) 2.928(2) 153(2) yes
N H3 O2 2_766 0.93(2) 2.27(2) 2.963(2) 131(2) yes

loop_
_geom_torsion_atom_site_label_1
_geom_torsion_atom_site_label_2
_geom_torsion_atom_site_label_3
_geom_torsion_atom_site_label_4
_geom_torsion_site_symmetry_3
_geom_torsion_site_symmetry_4
_geom_torsion
_geom_torsion_publ_flag
Cl1 C2 C1 O1 . . -0.5(2) no
Cl1 C2 C1 C3 . 2_777 179.90(10) no
Cl1 C2 C3 O2 . . -0.2(2) no
Cl1 C2 C3 C1 . 2_777 -179.80(10) no
Cl2 C5 C4 O3 . . -1.8(2) no
Cl2 C5 C4 C6 . 2_665 179.40(10) no
Cl2 C5 C6 O4 . . 0.1(2) no
Cl2 C5 C6 C4 . 2_665 -179.40(10) no
O1 C1 C2 C3 . . -178.10(10) no
O1 C1 C3 O2 2_777 2_777 -2.2(2) no
O1 C1 C3 C2 2_777 2_777 178.10(10) no
O2 C3 C1 C2 2_777 2_777 -177.40(10) no
O2 C3 C2 C1 . . 177.30(10) no
O3 C4 C5 C6 . . 178.2(2) no
O3 C4 C6 O4 2_665 2_665 1.2(2) no
O3 C4 C6 C5 2_665 2_665 -178.30(10) no
O4 C6 C4 C5 2_665 2_665 179.90(10) no
O4 C6 C5 C4 . . -179.90(10) no
O5 C8 C7 N . . -58.9(2) no
O5 C9 C10 N . . 56.4(2) no
C7 N C10 C9 . . -53.3(2) no
C7 C8 O5 C9 . . 62.4(2) no
C8 O5 C9 C10 . . -61.5(2) no
C8 C7 N C10 . . 54.6(2) no
